data_4020991
loop_
_publ_author_name
'Jye-Shane Yang'
'Yan-Duo Lin'
'Yu-Hsi Lin'
'Fen-Ling Liao'

_publ_section_title
;
 Zn(II)-Induced Ground-State \p-Deconjugation and
 Excited-State Electron Transfer in
 N,N-Bis(2-pyridyl)amino-Substituted Arenes
;
_journal_name_full 'Journal of Organic Chemistry'
_journal_page_first 3517
_journal_page_last 3525
_journal_paper_doi 10.1021/jo049902z
_journal_volume 69
_journal_year 2004
_chemical_formula_sum 'C26 H24 Cl2 N4 Zn'
_chemical_formula_weight 528.76
_space_group_IT_number 4
_symmetry_cell_setting monoclinic
_symmetry_space_group_name_Hall 'P 2yb'
_symmetry_space_group_name_H-M 'P 1 21 1'
_cell_angle_alpha 90.00
_cell_angle_beta 91.339(2)
_cell_angle_gamma 90.00
_cell_formula_units_Z 2
_cell_length_a 8.8864(8)
_cell_length_b 8.7082(8)
_cell_length_c 15.6555(14)
_cell_measurement_temperature 294(2)
_cell_volume 1211.16(19)
_diffrn_ambient_temperature 294(2)
_exptl_crystal_density_diffrn 1.450
_cod_depositor_comments
;
The following automatic conversions were performed:
'_symmetry_cell_setting' value 'Monoclinic' changed to 'monoclinic'
according to '/home/saulius/struct/CIF-dictionaries/cif_core.dic'
dictionary named 'cif_core.dic' version 2.4.1 from 2010-06-29.

Automatic conversion script
Id: cif_fix_enum 1527 2010-12-29 10:47:43Z saulius 
;
_cod_original_sg_symbol_H-M 'P 21'
_cod_database_code 4020991

loop_
_symmetry_equiv_pos_as_xyz
'x, y, z'
'-x, y+1/2, -z'

loop_
_atom_site_label
_atom_site_type_symbol
_atom_site_fract_x
_atom_site_fract_y
_atom_site_fract_z
_atom_site_U_iso_or_equiv
_atom_site_adp_type
_atom_site_occupancy
_atom_site_symmetry_multiplicity
_atom_site_calc_flag
_atom_site_refinement_flags
_atom_site_disorder_assembly
_atom_site_disorder_group
Zn1 Zn 0.50664(4) 0.72821(6) 0.75597(2) 0.04647(11) Uani 1 1 d . . .
Cl1 Cl 0.41141(14) 0.66462(13) 0.87804(7) 0.0792(3) Uani 1 1 d . . .
Cl2 Cl 0.36603(10) 0.85629(12) 0.65987(6) 0.0656(3) Uani 1 1 d . . .
N1 N 0.5953(3) 0.5411(3) 0.69670(16) 0.0439(6) Uani 1 1 d . . .
N2 N 0.7143(3) 0.8249(3) 0.75700(16) 0.0429(6) Uani 1 1 d . . .
N3 N 0.7540(3) 0.7080(3) 0.62205(14) 0.0417(6) Uani 1 1 d . . .
N4 N 1.2437(4) 1.1425(4) -0.0638(2) 0.0672(9) Uani 1 1 d . . .
C1 C 0.5372(4) 0.4006(4) 0.7093(2) 0.0557(9) Uani 1 1 d . . .
C2 C 0.5522(4) 0.2811(4) 0.6524(3) 0.0605(10) Uani 1 1 d . . .
C3 C 0.6250(4) 0.3131(4) 0.5782(2) 0.0616(10) Uani 1 1 d . . .
C4 C 0.6897(4) 0.4545(4) 0.5643(2) 0.0519(8) Uani 1 1 d . . .
C5 C 0.6799(3) 0.5653(4) 0.62788(19) 0.0389(7) Uani 1 1 d . . .
C6 C 0.8059(3) 0.7974(4) 0.69262(19) 0.0417(7) Uani 1 1 d . . .
C7 C 0.9498(4) 0.8616(4) 0.6913(2) 0.0524(8) Uani 1 1 d . . .
C8 C 0.9986(4) 0.9535(5) 0.7578(2) 0.0605(10) Uani 1 1 d . . .
C9 C 0.9035(5) 0.9814(5) 0.8252(3) 0.0607(11) Uani 1 1 d . . .
C10 C 0.7645(4) 0.9131(4) 0.8228(2) 0.0526(9) Uani 1 1 d . . .
C11 C 0.8008(3) 0.7610(3) 0.53931(18) 0.0403(8) Uani 1 1 d . . .
C12 C 0.7283(3) 0.8869(4) 0.5041(2) 0.0453(8) Uani 1 1 d . . .
C13 C 0.7729(4) 0.9449(4) 0.4262(2) 0.0482(8) Uani 1 1 d . . .
C14 C 0.8886(4) 0.8777(4) 0.3813(2) 0.0455(8) Uani 1 1 d . . .
C15 C 0.9606(3) 0.7525(4) 0.4175(2) 0.0495(8) Uani 1 1 d . . .
C16 C 0.9199(3) 0.6943(4) 0.49662(19) 0.0482(9) Uani 1 1 d . . .
C17 C 0.9290(4) 0.9439(4) 0.2976(2) 0.0510(8) Uani 1 1 d . . .
C18 C 1.0399(4) 0.8940(5) 0.2496(2) 0.0535(9) Uani 1 1 d . . .
C19 C 1.0850(4) 0.9576(4) 0.1673(2) 0.0483(9) Uani 1 1 d . . .
C20 C 1.0192(4) 1.0851(4) 0.1290(2) 0.0524(9) Uani 1 1 d . . .
C21 C 1.0685(4) 1.1457(5) 0.0531(2) 0.0549(9) Uani 1 1 d . . .
C22 C 1.1912(4) 1.0784(4) 0.0120(2) 0.0500(8) Uani 1 1 d . . .
C23 C 1.2526(4) 0.9473(4) 0.0471(2) 0.0582(9) Uani 1 1 d . . .
C24 C 1.2004(4) 0.8890(4) 0.1238(2) 0.0568(9) Uani 1 1 d . . .
C25 C 1.2411(5) 1.3050(6) -0.0716(3) 0.0842(15) Uani 1 1 d . . .
C26 C 1.3747(8) 1.0744(6) -0.1014(3) 0.112(2) Uani 1 1 d . . .
H1A H 0.4768 0.3845 0.7619 0.080 Uiso 1 1 d . . .
H2A H 0.5034 0.1758 0.6639 0.080 Uiso 1 1 d . . .
H3A H 0.6426 0.2359 0.5282 0.080 Uiso 1 1 d . . .
H4A H 0.7432 0.4873 0.5099 0.080 Uiso 1 1 d . . .
H7A H 1.0094 0.8406 0.6444 0.080 Uiso 1 1 d . . .
H8A H 1.1165 0.9926 0.7523 0.080 Uiso 1 1 d . . .
H9A H 0.9296 1.0428 0.8806 0.080 Uiso 1 1 d . . .
H10A H 0.6931 0.9464 0.8731 0.080 Uiso 1 1 d . . .
H12A H 0.6391 0.9389 0.5313 0.080 Uiso 1 1 d . . .
H13A H 0.7175 1.0437 0.3993 0.080 Uiso 1 1 d . . .
H15A H 1.0538 0.7144 0.3932 0.080 Uiso 1 1 d . . .
H16A H 0.9713 0.6098 0.5165 0.080 Uiso 1 1 d . . .
H17A H 0.8665 1.0385 0.2774 0.080 Uiso 1 1 d . . .
H18A H 1.0785 0.7856 0.2677 0.080 Uiso 1 1 d . . .
H20A H 0.9262 1.1344 0.1493 0.080 Uiso 1 1 d . . .
H21A H 1.0060 1.2345 0.0276 0.080 Uiso 1 1 d . . .
H23A H 1.3573 0.8894 0.0264 0.080 Uiso 1 1 d . . .
H24A H 1.2563 0.8091 0.1423 0.080 Uiso 1 1 d . . .
H25A H 1.2625 1.3404 -0.1302 0.080 Uiso 1 1 d . . .
H25B H 1.1601 1.3653 -0.0564 0.080 Uiso 1 1 d . . .
H25C H 1.3366 1.3280 -0.0335 0.080 Uiso 1 1 d . . .
H26A H 1.4159 1.1519 -0.1440 0.080 Uiso 1 1 d . . .
H26B H 1.3566 0.9601 -0.1137 0.080 Uiso 1 1 d . . .
H26C H 1.4553 1.0450 -0.0448 0.080 Uiso 1 1 d . . .

loop_
_atom_site_aniso_label
_atom_site_aniso_U_11
_atom_site_aniso_U_22
_atom_site_aniso_U_33
_atom_site_aniso_U_23
_atom_site_aniso_U_13
_atom_site_aniso_U_12
Zn1 0.04325(18) 0.0468(2) 0.0499(2) -0.0006(2) 0.01191(14) -0.00088(18)
Cl1 0.0963(8) 0.0701(7) 0.0731(6) 0.0108(5) 0.0438(6) 0.0020(6)
Cl2 0.0561(5) 0.0746(7) 0.0657(6) 0.0033(5) -0.0040(4) 0.0112(5)
N1 0.0472(15) 0.0396(15) 0.0453(15) 0.0029(12) 0.0080(12) -0.0040(12)
N2 0.0435(14) 0.0442(16) 0.0408(14) 0.0017(12) 0.0010(11) 0.0010(12)
N3 0.0433(13) 0.0432(17) 0.0390(12) -0.0003(13) 0.0079(10) -0.0039(13)
N4 0.095(3) 0.054(2) 0.0538(19) 0.0071(17) 0.0237(18) -0.0096(19)
C1 0.057(2) 0.046(2) 0.064(2) 0.0080(18) 0.0094(17) -0.0032(17)
C2 0.060(2) 0.046(2) 0.076(2) 0.0021(18) 0.0039(19) -0.0075(16)
C3 0.068(2) 0.050(2) 0.067(2) -0.0127(19) -0.003(2) 0.0027(19)
C4 0.056(2) 0.048(2) 0.0522(19) -0.0057(17) 0.0080(16) -0.0027(16)
C5 0.0353(16) 0.0395(18) 0.0417(17) 0.0002(14) 0.0007(13) 0.0022(13)
C6 0.0423(17) 0.0403(17) 0.0424(17) 0.0070(14) -0.0002(14) 0.0004(13)
C7 0.0467(18) 0.057(2) 0.054(2) 0.0064(17) 0.0021(16) -0.0082(17)
C8 0.055(2) 0.059(3) 0.067(2) 0.003(2) -0.0071(19) -0.0154(18)
C9 0.069(3) 0.053(3) 0.060(3) -0.006(2) -0.010(2) -0.005(2)
C10 0.060(2) 0.054(2) 0.0442(18) -0.0062(17) -0.0030(16) 0.0059(17)
C11 0.0405(15) 0.043(2) 0.0372(14) 0.0025(13) 0.0027(12) -0.0043(13)
C12 0.0427(17) 0.046(2) 0.0471(18) -0.0021(15) 0.0053(14) 0.0023(15)
C13 0.0495(19) 0.050(2) 0.0451(18) 0.0042(16) -0.0007(15) 0.0019(15)
C14 0.0491(18) 0.046(2) 0.0413(17) 0.0033(15) 0.0014(14) -0.0100(16)
C15 0.0484(17) 0.047(2) 0.0538(17) 0.0008(16) 0.0162(14) 0.0012(16)
C16 0.0478(17) 0.045(2) 0.0519(17) 0.0064(15) 0.0096(14) 0.0070(14)
C17 0.056(2) 0.053(2) 0.0439(17) 0.0032(17) 0.0044(16) -0.0076(17)
C18 0.061(2) 0.051(2) 0.048(2) 0.0037(16) 0.0058(17) -0.0130(17)
C19 0.051(2) 0.054(2) 0.0403(19) 0.0031(17) 0.0038(16) -0.0111(17)
C20 0.050(2) 0.059(2) 0.0487(19) -0.0045(17) 0.0069(15) -0.0036(16)
C21 0.059(2) 0.057(2) 0.0490(19) 0.0006(18) -0.0022(16) -0.0071(18)
C22 0.061(2) 0.046(2) 0.0430(18) -0.0004(15) 0.0047(16) -0.0150(17)
C23 0.066(2) 0.055(2) 0.053(2) 0.0051(18) 0.0154(17) -0.0025(18)
C24 0.060(2) 0.054(2) 0.056(2) 0.0090(17) 0.0100(17) 0.0003(18)
C25 0.085(3) 0.084(4) 0.085(3) 0.041(3) 0.021(3) 0.024(3)
C26 0.185(5) 0.069(3) 0.084(3) 0.018(3) 0.085(4) 0.020(4)

loop_
_geom_bond_atom_site_label_1
_geom_bond_atom_site_label_2
_geom_bond_distance
_geom_bond_site_symmetry_2
_geom_bond_publ_flag
Zn1 N2 2.028(3) . ?
Zn1 N1 2.042(3) . ?
Zn1 Cl1 2.1796(10) . ?
Zn1 Cl2 2.2318(10) . ?
N1 C5 1.345(4) . ?
N1 C1 1.345(4) . ?
N2 C6 1.332(4) . ?
N2 C10 1.353(4) . ?
N3 C5 1.410(4) . ?
N3 C6 1.420(4) . ?
N3 C11 1.446(4) . ?
N4 C22 1.401(4) . ?
N4 C25 1.421(5) . ?
N4 C26 1.444(6) . ?
C1 C2 1.378(5) . ?
C2 C3 1.372(5) . ?
C3 C4 1.378(5) . ?
C4 C5 1.390(4) . ?
C6 C7 1.396(4) . ?
C7 C8 1.375(5) . ?
C8 C9 1.389(5) . ?
C9 C10 1.371(5) . ?
C11 C12 1.380(4) . ?
C11 C16 1.392(4) . ?
C12 C13 1.386(4) . ?
C13 C14 1.388(5) . ?
C14 C15 1.379(5) . ?
C14 C17 1.484(4) . ?
C15 C16 1.394(4) . ?
C17 C18 1.326(5) . ?
C18 C19 1.467(5) . ?
C19 C24 1.380(5) . ?
C19 C20 1.384(5) . ?
C20 C21 1.381(5) . ?
C21 C22 1.407(5) . ?
C22 C23 1.374(5) . ?
C23 C24 1.393(5) . ?
